data_1523849
loop_
_publ_author_name
'Iandelli, A.'

_publ_section_title
;
 Intermetallic compounds of the rare earth metals
;
_journal_name_full
;
Physical Chemistry of Metallic Solutions and Intermetallic Compounds, Symposium
;
_journal_page_first 376
_journal_page_last 385
_journal_volume 1
_journal_year 1960
_chemical_formula_sum 'Ga Pr'
_space_group_IT_number 63
_symmetry_space_group_name_Hall '-C 2c 2'
_symmetry_space_group_name_H-M 'C m c m'
_cell_angle_alpha 90
_cell_angle_beta 90
_cell_angle_gamma 90
_cell_formula_units_Z 4
_cell_length_a 4.452
_cell_length_b 11.331
_cell_length_c 4.195
_cell_volume 211.619
_citation_journal_id_ASTM 11PFAG
_cod_data_source_file Iandelli_11PFAG_1960_307.cif
_cod_data_source_block Ga1Pr1
_cod_original_cell_volume 211.6194
_cod_original_formula_sum 'Ga1 Pr1'
_cod_database_code 1523849

loop_
_symmetry_equiv_pos_as_xyz
x,y,z
-x,-y,z+1/2
x,-y,-z
-x,y,-z+1/2
-x,-y,-z
x,y,-z-1/2
-x,y,z
x,-y,z-1/2
x+1/2,y+1/2,z
-x+1/2,-y+1/2,z+1/2
x+1/2,-y+1/2,-z
-x+1/2,y+1/2,-z+1/2
-x+1/2,-y+1/2,-z
x+1/2,y+1/2,-z-1/2
-x+1/2,y+1/2,z
x+1/2,-y+1/2,z-1/2

loop_
_atom_site_label
_atom_site_type_symbol
_atom_site_fract_x
_atom_site_fract_y
_atom_site_fract_z
_atom_site_occupancy
_atom_site_U_iso_or_equiv
Ga1 Ga 0 0.356 0.25 1 0.0
Pr1 Pr 0 0.075 0.25 1 0.0
